data_4511122
loop_
_publ_author_name
'Zhang, Lai-Ping'
'Ma, Jian-Fang'
'Yang, Jin'
'Liu, Ying-Ying'
'Wei, Guo-Hua'

_publ_section_title
;
 1D, 2D, and 3D Metal&#x2212;Organic Frameworks Based on Bis(imidazole)
 Ligands and Polycarboxylates: Syntheses, Structures, and Photoluminescent
 Properties
;
_journal_issue 11
_journal_name_full 'Crystal Growth &amp; Design'
_journal_page_first 4660
_journal_paper_doi 10.1021/cg900460k
_journal_volume 9
_journal_year 2009
_chemical_formula_moiety 'C36 H34 N8 O11 Zn2, 2.5(H2 O)'
_chemical_formula_sum 'C36 H39 N8 O13.5 Zn2'
_chemical_formula_weight 930.49
_chemical_name_systematic
;
 ?
;
_space_group_IT_number 14
_symmetry_cell_setting monoclinic
_symmetry_space_group_name_Hall '-P 2yn'
_symmetry_space_group_name_H-M 'P 1 21/n 1'
_atom_sites_solution_hydrogens geom
_atom_sites_solution_primary direct
_atom_sites_solution_secondary difmap
_audit_creation_method SHELXL-97
_cell_angle_alpha 90.00
_cell_angle_beta 96.871(10)
_cell_angle_gamma 90.00
_cell_formula_units_Z 4
_cell_length_a 11.142(3)
_cell_length_b 24.401(5)
_cell_length_c 14.707(4)
_cell_measurement_reflns_used 9059
_cell_measurement_temperature 293(2)
_cell_measurement_theta_max 27.5
_cell_measurement_theta_min 3.1
_cell_volume 3969.8(17)
_computing_cell_refinement PROCESS-AUTO
_computing_data_collection PROCESS-AUTO
_computing_data_reduction PROCESS-AUTO
_computing_molecular_graphics 'SHELXTL-PLUS (Sheldrick, 1990)'
_computing_publication_material SHELXL-97
_computing_structure_refinement 'SHELXL-97 (Sheldrick, 2008)'
_computing_structure_solution 'SHELXS-97 (Sheldrick, 1997)'
_diffrn_ambient_temperature 293(2)
_diffrn_detector_area_resol_mean 10.0
_diffrn_measured_fraction_theta_full 0.998
_diffrn_measured_fraction_theta_max 0.995
_diffrn_measurement_device_type 'Rigaku RAXIS-RAPID'
_diffrn_measurement_method '\w scan'
_diffrn_radiation_monochromator graphite
_diffrn_radiation_source 'fine-focus sealed tube'
_diffrn_radiation_type MoK\a
_diffrn_radiation_wavelength 0.71069
_diffrn_reflns_av_R_equivalents 0.0688
_diffrn_reflns_av_sigmaI/netI 0.0571
_diffrn_reflns_limit_h_max 14
_diffrn_reflns_limit_h_min -14
_diffrn_reflns_limit_k_max 31
_diffrn_reflns_limit_k_min -31
_diffrn_reflns_limit_l_max 19
_diffrn_reflns_limit_l_min -19
_diffrn_reflns_number 38498
_diffrn_reflns_theta_full 25.00
_diffrn_reflns_theta_max 27.47
_diffrn_reflns_theta_min 3.11
_exptl_absorpt_coefficient_mu 1.285
_exptl_absorpt_correction_T_max 0.799
_exptl_absorpt_correction_T_min 0.768
_exptl_absorpt_correction_type multi-scan
_exptl_absorpt_process_details
;
 Higashi,T (1995) Program for absorption correction. 
Rigaku Corporation, Tokyo, Japan.
;
_exptl_crystal_colour colorless
_exptl_crystal_density_diffrn 1.557
_exptl_crystal_density_method 'not measured'
_exptl_crystal_description block
_exptl_crystal_F_000 1916
_exptl_crystal_size_max 0.215
_exptl_crystal_size_mid 0.196
_exptl_crystal_size_min 0.180
_refine_diff_density_max 1.466
_refine_diff_density_min -0.574
_refine_diff_density_rms 0.093
_refine_ls_extinction_method none
_refine_ls_goodness_of_fit_ref 1.053
_refine_ls_hydrogen_treatment mixed
_refine_ls_matrix_type full
_refine_ls_number_parameters 548
_refine_ls_number_reflns 9059
_refine_ls_number_restraints 7
_refine_ls_restrained_S_all 1.054
_refine_ls_R_factor_all 0.0995
_refine_ls_R_factor_gt 0.0619
_refine_ls_shift/su_max 0.031
_refine_ls_shift/su_mean 0.001
_refine_ls_structure_factor_coef Fsqd
_refine_ls_weighting_details 'calc w=1/[\s^2^(Fo^2^)+(0.0821P)^2^+5.6735P] where P=(Fo^2^+2Fc^2^)/3'
_refine_ls_weighting_scheme calc
_refine_ls_wR_factor_gt 0.1587
_refine_ls_wR_factor_ref 0.1776
_reflns_number_gt 6079
_reflns_number_total 9059
_reflns_threshold_expression >2\s(I)
_cod_data_source_file cg900460k_si_002.cif
_cod_data_source_block Compound-7
_cod_original_sg_symbol_Hall '-P 2yn   '
_cod_original_sg_symbol_H-M 'P 21/n  '
_cod_original_formula_sum 'C36 H39 N8 O13.50 Zn2'
_cod_database_code 4511122

loop_
_symmetry_equiv_pos_as_xyz
'x, y, z'
'-x+1/2, y+1/2, -z+1/2'
'-x, -y, -z'
'x-1/2, -y-1/2, z-1/2'

loop_
_atom_site_label
_atom_site_type_symbol
_atom_site_fract_x
_atom_site_fract_y
_atom_site_fract_z
_atom_site_U_iso_or_equiv
_atom_site_adp_type
_atom_site_occupancy
_atom_site_symmetry_multiplicity
_atom_site_calc_flag
_atom_site_refinement_flags
Zn1 Zn 0.77408(5) 0.07997(2) 0.63365(3) 0.03954(16) Uani 1 1 d .
Zn2 Zn 0.51273(5) 0.18780(2) 0.94738(3) 0.03680(15) Uani 1 1 d .
C1 C 0.6741(5) 0.1852(2) 0.5484(3) 0.0488(12) Uani 1 1 d .
H1 H 0.7353 0.1880 0.5108 0.059 Uiso 1 1 calc R
C2 C 0.5620(5) 0.1556(3) 0.6459(4) 0.0669(16) Uani 1 1 d .
H2 H 0.5307 0.1336 0.6890 0.080 Uiso 1 1 calc R
C3 C 0.5150(6) 0.2038(3) 0.6136(5) 0.0784(19) Uani 1 1 d .
H3 H 0.4467 0.2211 0.6306 0.094 Uiso 1 1 calc R
C4 C 0.5685(8) 0.2731(3) 0.5018(5) 0.088(2) Uani 1 1 d D
H4A H 0.6355 0.2975 0.5210 0.106 Uiso 1 1 calc R
H4B H 0.4953 0.2903 0.5174 0.106 Uiso 1 1 calc R
C5 C 0.5586(9) 0.2661(3) 0.4005(5) 0.103(3) Uani 1 1 d D
H5A H 0.5375 0.3010 0.3712 0.124 Uiso 1 1 calc R
H5B H 0.6364 0.2549 0.3834 0.124 Uiso 1 1 calc R
C6 C 0.3491(7) 0.2410(3) 0.3477(4) 0.083(2) Uani 1 1 d .
H6A H 0.3284 0.2690 0.3900 0.099 Uiso 1 1 calc R
H6B H 0.2992 0.2091 0.3554 0.099 Uiso 1 1 calc R
C7 C 0.3220(6) 0.2617(3) 0.2522(4) 0.0695(18) Uani 1 1 d .
H7A H 0.2361 0.2691 0.2397 0.083 Uiso 1 1 calc R
H7B H 0.3645 0.2961 0.2468 0.083 Uiso 1 1 calc R
C8 C 0.4242(5) 0.2344(2) 0.1173(3) 0.0456(11) Uani 1 1 d .
H8 H 0.4579 0.2686 0.1087 0.055 Uiso 1 1 calc R
C9 C 0.3756(5) 0.1501(2) 0.1011(4) 0.0535(13) Uani 1 1 d .
H9 H 0.3691 0.1144 0.0788 0.064 Uiso 1 1 calc R
C10 C 0.3255(5) 0.1690(3) 0.1735(4) 0.0593(14) Uani 1 1 d .
H10 H 0.2783 0.1492 0.2098 0.071 Uiso 1 1 calc R
C11 C 0.6088(5) -0.0143(2) 0.6657(4) 0.0547(13) Uani 1 1 d .
H11 H 0.5878 0.0005 0.7198 0.066 Uiso 1 1 calc R
C12 C 0.6902(6) -0.0267(3) 0.5422(4) 0.0687(17) Uani 1 1 d .
H12 H 0.7369 -0.0217 0.4945 0.082 Uiso 1 1 calc R
C13 C 0.6168(7) -0.0707(3) 0.5522(4) 0.0725(18) Uani 1 1 d .
H13 H 0.6040 -0.1006 0.5132 0.087 Uiso 1 1 calc R
C14 C 0.4762(6) -0.0974(2) 0.6654(5) 0.0712(17) Uani 1 1 d .
H14A H 0.4939 -0.0999 0.7315 0.085 Uiso 1 1 calc R
H14B H 0.4803 -0.1340 0.6403 0.085 Uiso 1 1 calc R
C15 C 0.3524(6) -0.0747(3) 0.6412(5) 0.0715(17) Uani 1 1 d .
H15A H 0.3390 -0.0684 0.5756 0.086 Uiso 1 1 calc R
H15B H 0.2937 -0.1016 0.6561 0.086 Uiso 1 1 calc R
C16 C 0.3312(7) -0.0319(3) 0.7821(4) 0.0741(18) Uani 1 1 d .
H16A H 0.4121 -0.0280 0.8141 0.089 Uiso 1 1 calc R
H16B H 0.3016 -0.0683 0.7944 0.089 Uiso 1 1 calc R
C17 C 0.2492(6) 0.0109(3) 0.8145(5) 0.079(2) Uani 1 1 d .
H17A H 0.1727 0.0099 0.7755 0.095 Uiso 1 1 calc R
H17B H 0.2333 0.0016 0.8761 0.095 Uiso 1 1 calc R
C18 C 0.3866(5) 0.0872(2) 0.8736(4) 0.0566(14) Uani 1 1 d .
H18 H 0.4326 0.0659 0.9173 0.068 Uiso 1 1 calc R
C19 C 0.3183(6) 0.1547(3) 0.7919(4) 0.0663(16) Uani 1 1 d .
H19 H 0.3060 0.1897 0.7675 0.080 Uiso 1 1 calc R
C20 C 0.2556(6) 0.1101(3) 0.7623(4) 0.0683(16) Uani 1 1 d .
H20 H 0.1937 0.1086 0.7139 0.082 Uiso 1 1 calc R
C21 C 0.8144(5) 0.08394(19) 0.8179(3) 0.0418(11) Uani 1 1 d .
C22 C 0.8858(4) 0.08633(17) 0.9109(3) 0.0349(9) Uani 1 1 d .
C23 C 1.0081(4) 0.0723(2) 0.9195(3) 0.0415(11) Uani 1 1 d .
H23 H 1.0435 0.0638 0.8671 0.050 Uiso 1 1 calc R
C24 C 1.0772(4) 0.07076(19) 1.0030(3) 0.0391(10) Uani 1 1 d .
H24 H 1.1585 0.0612 1.0073 0.047 Uiso 1 1 calc R
C25 C 1.0245(4) 0.08360(17) 1.0807(3) 0.0312(9) Uani 1 1 d .
C26 C 0.9035(4) 0.09816(17) 1.0755(3) 0.0325(9) Uani 1 1 d .
H26 H 0.8693 0.1069 1.1283 0.039 Uiso 1 1 calc R
C27 C 0.8336(4) 0.09950(16) 0.9902(3) 0.0305(8) Uani 1 1 d .
C28 C 0.7045(4) 0.11821(19) 0.9868(3) 0.0369(10) Uani 1 1 d .
C29 C 1.0546(4) 0.08891(19) 1.2446(3) 0.0341(9) Uani 1 1 d .
C30 C 1.0389(4) 0.04340(18) 1.2964(3) 0.0409(10) Uani 1 1 d .
H30 H 1.0543 0.0086 1.2749 0.049 Uiso 1 1 calc R
C31 C 0.9996(5) 0.05050(18) 1.3814(3) 0.0409(10) Uani 1 1 d .
H31 H 0.9882 0.0199 1.4171 0.049 Uiso 1 1 calc R
C32 C 0.9769(4) 0.10220(17) 1.4144(3) 0.0330(9) Uani 1 1 d .
C33 C 0.9929(4) 0.14796(16) 1.3599(3) 0.0310(9) Uani 1 1 d .
C34 C 1.0315(4) 0.14114(18) 1.2745(3) 0.0348(9) Uani 1 1 d .
H34 H 1.0418 0.1714 1.2377 0.042 Uiso 1 1 calc R
C35 C 0.9386(4) 0.10800(18) 1.5084(3) 0.0370(10) Uani 1 1 d .
C36 C 0.9584(4) 0.20447(17) 1.3880(3) 0.0334(9) Uani 1 1 d .
N1 N 0.6631(4) 0.14446(18) 0.6049(3) 0.0471(10) Uani 1 1 d .
N2 N 0.5867(4) 0.22229(19) 0.5515(3) 0.0578(12) Uani 1 1 d .
N3 N 0.3570(4) 0.22313(18) 0.1837(3) 0.0471(10) Uani 1 1 d .
N4 N 0.4377(4) 0.19161(15) 0.0652(3) 0.0417(9) Uani 1 1 d .
N5 N 0.6840(4) 0.00863(18) 0.6137(3) 0.0514(10) Uani 1 1 d .
N6 N 0.5672(4) -0.06203(18) 0.6290(3) 0.0574(11) Uani 1 1 d .
N7 N 0.2983(4) 0.06790(19) 0.8150(3) 0.0573(12) Uani 1 1 d .
N8 N 0.4026(4) 0.14121(16) 0.8629(3) 0.0448(9) Uani 1 1 d .
O1 O 0.4707(5) 0.22671(18) 0.3692(3) 0.0753(13) Uani 1 1 d .
O2 O 0.3334(4) -0.02491(17) 0.6874(3) 0.0713(11) Uani 1 1 d .
O3 O 0.8756(3) 0.08797(14) 0.75018(19) 0.0456(8) Uani 1 1 d .
O4 O 0.7033(4) 0.07675(19) 0.8098(2) 0.0648(11) Uani 1 1 d .
O5 O 0.6832(3) 0.16626(13) 0.9574(2) 0.0493(8) Uani 1 1 d .
O6 O 0.6286(3) 0.08806(15) 1.0150(3) 0.0569(9) Uani 1 1 d .
O7 O 1.1013(3) 0.08165(14) 1.16115(19) 0.0425(8) Uani 1 1 d .
O8 O 0.8692(3) 0.07072(14) 1.5315(2) 0.0501(9) Uani 1 1 d .
O9 O 0.9766(4) 0.14633(16) 1.5578(2) 0.0709(12) Uani 1 1 d .
O10 O 0.8527(3) 0.21544(14) 1.3947(3) 0.0569(9) Uani 1 1 d .
O11 O 1.0445(3) 0.23888(13) 1.3995(2) 0.0478(8) Uani 1 1 d .
O1W O 0.6309(5) -0.0146(2) 0.9311(5) 0.1040(18) Uani 1 1 d D
H1A H 0.5511(15) -0.015(4) 0.917(7) 0.156 Uiso 1 1 d D
H1B H 0.660(7) 0.014(3) 0.902(6) 0.156 Uiso 1 1 d D
O2W O 1.2057(8) 0.2100(5) 1.5685(6) 0.198(5) Uani 1 1 d D
H2A H 1.175(15) 0.217(6) 1.510(4) 0.298 Uiso 1 1 d D
H2B H 1.227(18) 0.175(2) 1.571(10) 0.298 Uiso 1 1 d D
O3W O 1.2452(13) 0.3091(5) 1.6994(9) 0.123(4) Uiso 0.50 1 d P

loop_
_atom_site_aniso_label
_atom_site_aniso_U_11
_atom_site_aniso_U_22
_atom_site_aniso_U_33
_atom_site_aniso_U_23
_atom_site_aniso_U_13
_atom_site_aniso_U_12
Zn1 0.0426(3) 0.0489(3) 0.0275(2) 0.0006(2) 0.0061(2) -0.0003(2)
Zn2 0.0378(3) 0.0337(3) 0.0399(3) 0.0014(2) 0.0089(2) 0.0022(2)
C1 0.046(3) 0.057(3) 0.042(3) -0.002(2) 0.000(2) 0.001(2)
C2 0.050(3) 0.089(4) 0.064(4) 0.009(3) 0.015(3) 0.012(3)
C3 0.052(4) 0.099(5) 0.085(5) -0.014(4) 0.012(3) 0.021(4)
C4 0.110(6) 0.049(3) 0.093(5) 0.003(4) -0.037(4) 0.001(4)
C5 0.122(7) 0.076(5) 0.116(7) 0.038(5) 0.029(6) 0.022(5)
C6 0.097(5) 0.100(5) 0.054(3) -0.002(3) 0.019(3) 0.045(4)
C7 0.075(4) 0.086(4) 0.049(3) 0.001(3) 0.012(3) 0.041(4)
C8 0.051(3) 0.045(3) 0.042(2) 0.008(2) 0.012(2) 0.006(2)
C9 0.059(3) 0.052(3) 0.050(3) 0.004(2) 0.009(2) -0.009(3)
C10 0.056(3) 0.073(4) 0.051(3) 0.014(3) 0.013(3) -0.013(3)
C11 0.059(3) 0.052(3) 0.055(3) -0.005(3) 0.015(3) -0.010(3)
C12 0.080(4) 0.072(4) 0.057(3) -0.015(3) 0.017(3) -0.014(3)
C13 0.090(5) 0.062(4) 0.066(4) -0.021(3) 0.013(4) -0.010(3)
C14 0.071(4) 0.048(3) 0.095(5) -0.005(3) 0.010(4) -0.010(3)
C15 0.071(4) 0.070(4) 0.072(4) -0.016(3) 0.001(3) -0.005(3)
C16 0.097(5) 0.071(4) 0.058(3) -0.011(3) 0.025(3) -0.017(4)
C17 0.068(4) 0.067(4) 0.109(5) -0.024(4) 0.043(4) -0.016(3)
C18 0.053(3) 0.046(3) 0.068(3) -0.009(3) 0.000(3) -0.002(2)
C19 0.068(4) 0.068(4) 0.060(3) 0.013(3) -0.004(3) -0.002(3)
C20 0.064(4) 0.085(4) 0.052(3) -0.002(3) -0.011(3) -0.007(3)
C21 0.053(3) 0.044(3) 0.029(2) -0.0025(19) 0.006(2) 0.007(2)
C22 0.042(2) 0.034(2) 0.0288(19) -0.0033(17) 0.0071(17) 0.0004(19)
C23 0.042(3) 0.057(3) 0.028(2) -0.006(2) 0.0125(18) 0.007(2)
C24 0.031(2) 0.054(3) 0.034(2) -0.007(2) 0.0115(18) 0.006(2)
C25 0.032(2) 0.036(2) 0.0256(18) -0.0014(17) 0.0050(16) 0.0026(18)
C26 0.036(2) 0.038(2) 0.0252(18) -0.0011(17) 0.0107(16) 0.0023(18)
C27 0.033(2) 0.0303(19) 0.0292(19) 0.0029(16) 0.0096(16) 0.0034(17)
C28 0.038(2) 0.045(2) 0.028(2) -0.0018(19) 0.0061(18) 0.007(2)
C29 0.030(2) 0.050(3) 0.0233(18) -0.0066(18) 0.0036(16) 0.0018(19)
C30 0.052(3) 0.036(2) 0.035(2) -0.0064(19) 0.008(2) 0.010(2)
C31 0.057(3) 0.033(2) 0.035(2) 0.0015(18) 0.013(2) 0.002(2)
C32 0.040(2) 0.035(2) 0.0248(18) -0.0028(17) 0.0059(17) 0.0021(19)
C33 0.032(2) 0.032(2) 0.0302(19) -0.0048(17) 0.0049(16) 0.0004(17)
C34 0.035(2) 0.039(2) 0.032(2) 0.0031(18) 0.0077(17) -0.0014(19)
C35 0.048(3) 0.036(2) 0.027(2) 0.0000(18) 0.0076(18) 0.004(2)
C36 0.040(2) 0.031(2) 0.029(2) 0.0011(17) 0.0049(18) 0.0007(19)
N1 0.042(2) 0.057(3) 0.042(2) 0.001(2) 0.0041(18) 0.004(2)
N2 0.057(3) 0.053(3) 0.058(3) -0.007(2) -0.016(2) 0.010(2)
N3 0.045(2) 0.060(3) 0.036(2) 0.0055(19) 0.0054(17) 0.010(2)
N4 0.046(2) 0.040(2) 0.041(2) 0.0062(17) 0.0116(17) 0.0027(18)
N5 0.050(3) 0.056(3) 0.047(2) -0.003(2) 0.006(2) -0.007(2)
N6 0.055(3) 0.045(2) 0.072(3) -0.012(2) 0.006(2) -0.005(2)
N7 0.054(3) 0.056(3) 0.064(3) -0.013(2) 0.013(2) -0.007(2)
N8 0.047(2) 0.042(2) 0.046(2) 0.0001(18) 0.0112(18) -0.0003(18)
O1 0.095(3) 0.061(3) 0.062(2) -0.012(2) -0.021(2) 0.016(2)
O2 0.084(3) 0.062(2) 0.071(3) 0.001(2) 0.021(2) 0.008(2)
O3 0.057(2) 0.055(2) 0.0252(14) -0.0002(14) 0.0093(14) 0.0023(16)
O4 0.048(2) 0.108(3) 0.0370(18) -0.007(2) 0.0010(16) 0.001(2)
O5 0.0435(19) 0.0399(18) 0.064(2) 0.0103(16) 0.0056(16) 0.0092(15)
O6 0.041(2) 0.061(2) 0.071(2) 0.0167(19) 0.0153(18) 0.0015(17)
O7 0.0344(17) 0.071(2) 0.0233(13) -0.0071(14) 0.0068(12) 0.0069(15)
O8 0.066(2) 0.051(2) 0.0358(16) 0.0006(15) 0.0179(16) -0.0082(17)
O9 0.120(4) 0.057(2) 0.0413(19) -0.0144(18) 0.031(2) -0.020(2)
O10 0.045(2) 0.048(2) 0.079(3) -0.0099(19) 0.0129(18) 0.0071(17)
O11 0.050(2) 0.0358(16) 0.060(2) -0.0098(15) 0.0157(17) -0.0078(15)
O1W 0.100(4) 0.064(3) 0.146(5) 0.021(3) 0.009(4) -0.008(3)
O2W 0.093(5) 0.343(13) 0.155(7) 0.111(8) -0.002(5) 0.028(7)

loop_
_atom_type_symbol
_atom_type_description
_atom_type_scat_dispersion_real
_atom_type_scat_dispersion_imag
_atom_type_scat_source
C C 0.0033 0.0016 'International Tables Vol C Tables 4.2.6.8 and 6.1.1.4'
H H 0.0000 0.0000 'International Tables Vol C Tables 4.2.6.8 and 6.1.1.4'
N N 0.0061 0.0033 'International Tables Vol C Tables 4.2.6.8 and 6.1.1.4'
O O 0.0106 0.0060 'International Tables Vol C Tables 4.2.6.8 and 6.1.1.4'
Zn Zn 0.2839 1.4301 'International Tables Vol C Tables 4.2.6.8 and 6.1.1.4'

loop_
_geom_angle_atom_site_label_1
_geom_angle_atom_site_label_2
_geom_angle_atom_site_label_3
_geom_angle
_geom_angle_site_symmetry_1
_geom_angle_site_symmetry_3
O3 Zn1 O8 112.18(15) . 1_554
O3 Zn1 N5 116.22(16) . .
O8 Zn1 N5 95.44(16) 1_554 .
O3 Zn1 N1 112.57(15) . .
O8 Zn1 N1 107.73(16) 1_554 .
N5 Zn1 N1 111.23(18) . .
O5 Zn2 O11 93.21(14) . 4_565
O5 Zn2 N8 114.39(16) . .
O11 Zn2 N8 114.77(16) 4_565 .
O5 Zn2 N4 116.51(16) . 1_556
O11 Zn2 N4 112.10(15) 4_565 1_556
N8 Zn2 N4 105.91(17) . 1_556
N1 C1 N2 111.6(5) . .
N1 C1 H1 124.2 . .
N2 C1 H1 124.2 . .
C3 C2 N1 108.9(6) . .
C3 C2 H2 125.6 . .
N1 C2 H2 125.6 . .
C2 C3 N2 106.9(5) . .
C2 C3 H3 126.5 . .
N2 C3 H3 126.5 . .
N2 C4 C5 113.5(5) . .
N2 C4 H4A 108.9 . .
C5 C4 H4A 108.9 . .
N2 C4 H4B 108.9 . .
C5 C4 H4B 108.9 . .
H4A C4 H4B 107.7 . .
O1 C5 C4 111.7(6) . .
O1 C5 H5A 109.3 . .
C4 C5 H5A 109.3 . .
O1 C5 H5B 109.3 . .
C4 C5 H5B 109.3 . .
H5A C5 H5B 107.9 . .
O1 C6 C7 112.3(6) . .
O1 C6 H6A 109.2 . .
C7 C6 H6A 109.2 . .
O1 C6 H6B 109.2 . .
C7 C6 H6B 109.2 . .
H6A C6 H6B 107.9 . .
N3 C7 C6 112.9(5) . .
N3 C7 H7A 109.0 . .
C6 C7 H7A 109.0 . .
N3 C7 H7B 109.0 . .
C6 C7 H7B 109.0 . .
H7A C7 H7B 107.8 . .
N4 C8 N3 112.3(4) . .
N4 C8 H8 123.9 . .
N3 C8 H8 123.9 . .
C10 C9 N4 109.1(5) . .
C10 C9 H9 125.4 . .
N4 C9 H9 125.4 . .
C9 C10 N3 107.1(5) . .
C9 C10 H10 126.4 . .
N3 C10 H10 126.4 . .
N5 C11 N6 110.3(5) . .
N5 C11 H11 124.8 . .
N6 C11 H11 124.8 . .
C13 C12 N5 109.0(5) . .
C13 C12 H12 125.5 . .
N5 C12 H12 125.5 . .
N6 C13 C12 106.4(5) . .
N6 C13 H13 126.8 . .
C12 C13 H13 126.8 . .
N6 C14 C15 110.6(5) . .
N6 C14 H14A 109.5 . .
C15 C14 H14A 109.5 . .
N6 C14 H14B 109.5 . .
C15 C14 H14B 109.5 . .
H14A C14 H14B 108.1 . .
O2 C15 C14 113.0(5) . .
O2 C15 H15A 109.0 . .
C14 C15 H15A 109.0 . .
O2 C15 H15B 109.0 . .
C14 C15 H15B 109.0 . .
H15A C15 H15B 107.8 . .
O2 C16 C17 108.2(6) . .
O2 C16 H16A 110.1 . .
C17 C16 H16A 110.1 . .
O2 C16 H16B 110.1 . .
C17 C16 H16B 110.1 . .
H16A C16 H16B 108.4 . .
N7 C17 C16 114.4(5) . .
N7 C17 H17A 108.7 . .
C16 C17 H17A 108.7 . .
N7 C17 H17B 108.7 . .
C16 C17 H17B 108.7 . .
H17A C17 H17B 107.6 . .
N7 C18 N8 112.0(5) . .
N7 C18 H18 124.0 . .
N8 C18 H18 124.0 . .
C20 C19 N8 109.8(5) . .
C20 C19 H19 125.1 . .
N8 C19 H19 125.1 . .
C19 C20 N7 107.5(5) . .
C19 C20 H20 126.2 . .
N7 C20 H20 126.2 . .
O4 C21 O3 123.7(4) . .
O4 C21 C22 120.5(4) . .
O3 C21 C22 115.7(4) . .
C23 C22 C27 118.6(4) . .
C23 C22 C21 118.6(4) . .
C27 C22 C21 122.7(4) . .
C24 C23 C22 121.7(4) . .
C24 C23 H23 119.1 . .
C22 C23 H23 119.1 . .
C23 C24 C25 119.1(4) . .
C23 C24 H24 120.4 . .
C25 C24 H24 120.4 . .
O7 C25 C24 114.9(4) . .
O7 C25 C26 123.9(3) . .
C24 C25 C26 121.2(4) . .
C25 C26 C27 119.3(4) . .
C25 C26 H26 120.3 . .
C27 C26 H26 120.3 . .
C26 C27 C22 120.0(4) . .
C26 C27 C28 117.7(3) . .
C22 C27 C28 122.2(4) . .
O6 C28 O5 124.2(4) . .
O6 C28 C27 120.1(4) . .
O5 C28 C27 115.6(4) . .
C30 C29 C34 122.0(4) . .
C30 C29 O7 118.1(4) . .
C34 C29 O7 119.9(4) . .
C29 C30 C31 118.4(4) . .
C29 C30 H30 120.8 . .
C31 C30 H30 120.8 . .
C30 C31 C32 121.4(4) . .
C30 C31 H31 119.3 . .
C32 C31 H31 119.3 . .
C31 C32 C33 119.0(4) . .
C31 C32 C35 119.5(4) . .
C33 C32 C35 121.5(4) . .
C34 C33 C32 119.9(4) . .
C34 C33 C36 118.5(4) . .
C32 C33 C36 121.4(4) . .
C29 C34 C33 119.3(4) . .
C29 C34 H34 120.4 . .
C33 C34 H34 120.4 . .
O9 C35 O8 124.6(4) . .
O9 C35 C32 120.0(4) . .
O8 C35 C32 115.4(4) . .
O10 C36 O11 124.3(4) . .
O10 C36 C33 120.2(4) . .
O11 C36 C33 115.4(4) . .
C1 N1 C2 105.9(5) . .
C1 N1 Zn1 128.6(4) . .
C2 N1 Zn1 125.5(4) . .
C1 N2 C3 106.8(5) . .
C1 N2 C4 128.6(6) . .
C3 N2 C4 124.6(6) . .
C8 N3 C10 106.1(4) . .
C8 N3 C7 126.3(5) . .
C10 N3 C7 127.5(5) . .
C8 N4 C9 105.4(4) . .
C8 N4 Zn2 128.8(3) . 1_554
C9 N4 Zn2 125.3(3) . 1_554
C11 N5 C12 105.7(5) . .
C11 N5 Zn1 128.4(4) . .
C12 N5 Zn1 125.9(4) . .
C13 N6 C11 108.6(5) . .
C13 N6 C14 125.9(5) . .
C11 N6 C14 125.4(5) . .
C18 N7 C20 106.8(5) . .
C18 N7 C17 125.5(6) . .
C20 N7 C17 127.4(6) . .
C18 N8 C19 103.9(5) . .
C18 N8 Zn2 124.6(4) . .
C19 N8 Zn2 131.1(4) . .
C6 O1 C5 121.4(6) . .
C16 O2 C15 113.0(5) . .
C21 O3 Zn1 111.8(3) . .
C28 O5 Zn2 114.5(3) . .
C25 O7 C29 119.4(3) . .
C35 O8 Zn1 121.9(3) . 1_556
C36 O11 Zn2 118.8(3) . 4_666
H1A O1W H1B 108(8) . .
H2A O2W H2B 107(13) . .

loop_
_geom_bond_atom_site_label_1
_geom_bond_atom_site_label_2
_geom_bond_distance
_geom_bond_site_symmetry_2
Zn1 O3 1.947(3) .
Zn1 O8 1.952(3) 1_554
Zn1 N5 2.013(4) .
Zn1 N1 2.015(4) .
Zn2 O5 1.959(3) .
Zn2 O11 1.970(3) 4_565
Zn2 N8 1.994(4) .
Zn2 N4 2.015(4) 1_556
C1 N1 1.312(6) .
C1 N2 1.334(7) .
C1 H1 0.9300 .
C2 C3 1.350(9) .
C2 N1 1.367(7) .
C2 H2 0.9300 .
C3 N2 1.360(8) .
C3 H3 0.9300 .
C4 N2 1.441(8) .
C4 C5 1.489(7) .
C4 H4A 0.9700 .
C4 H4B 0.9700 .
C5 O1 1.410(10) .
C5 H5A 0.9700 .
C5 H5B 0.9700 .
C6 O1 1.398(8) .
C6 C7 1.490(8) .
C6 H6A 0.9700 .
C6 H6B 0.9700 .
C7 N3 1.466(7) .
C7 H7A 0.9700 .
C7 H7B 0.9700 .
C8 N4 1.313(6) .
C8 N3 1.329(6) .
C8 H8 0.9300 .
C9 C10 1.343(8) .
C9 N4 1.368(6) .
C9 H9 0.9300 .
C10 N3 1.369(7) .
C10 H10 0.9300 .
C11 N5 1.324(7) .
C11 N6 1.342(7) .
C11 H11 0.9300 .
C12 C13 1.368(9) .
C12 N5 1.369(7) .
C12 H12 0.9300 .
C13 N6 1.332(8) .
C13 H13 0.9300 .
C14 N6 1.479(8) .
C14 C15 1.490(9) .
C14 H14A 0.9700 .
C14 H14B 0.9700 .
C15 O2 1.421(7) .
C15 H15A 0.9700 .
C15 H15B 0.9700 .
C16 O2 1.407(7) .
C16 C17 1.503(9) .
C16 H16A 0.9700 .
C16 H16B 0.9700 .
C17 N7 1.495(7) .
C17 H17A 0.9700 .
C17 H17B 0.9700 .
C18 N7 1.316(7) .
C18 N8 1.341(6) .
C18 H18 0.9300 .
C19 C20 1.339(9) .
C19 N8 1.359(7) .
C19 H19 0.9300 .
C20 N7 1.341(8) .
C20 H20 0.9300 .
C21 O4 1.242(6) .
C21 O3 1.276(5) .
C21 C22 1.499(6) .
C22 C23 1.396(6) .
C22 C27 1.401(5) .
C23 C24 1.370(6) .
C23 H23 0.9300 .
C24 C25 1.383(6) .
C24 H24 0.9300 .
C25 O7 1.375(5) .
C25 C26 1.388(6) .
C26 C27 1.395(6) .
C26 H26 0.9300 .
C27 C28 1.505(6) .
C28 O6 1.230(6) .
C28 O5 1.263(5) .
C29 C30 1.369(6) .
C29 C34 1.382(6) .
C29 O7 1.400(5) .
C30 C31 1.384(6) .
C30 H30 0.9300 .
C31 C32 1.386(6) .
C31 H31 0.9300 .
C32 C33 1.398(6) .
C32 C35 1.502(5) .
C33 C34 1.386(5) .
C33 C36 1.502(6) .
C34 H34 0.9300 .
C35 O9 1.228(6) .
C35 O8 1.267(6) .
C36 O10 1.223(5) .
C36 O11 1.271(5) .
N4 Zn2 2.015(4) 1_554
O8 Zn1 1.952(3) 1_556
O11 Zn2 1.970(3) 4_666
O1W H1A 0.89(3) .
O1W H1B 0.90(8) .
O2W H2A 0.90(7) .
O2W H2B 0.89(9) .

loop_
_geom_hbond_atom_site_label_D
_geom_hbond_atom_site_label_H
_geom_hbond_atom_site_label_A
_geom_hbond_distance_DH
_geom_hbond_distance_HA
_geom_hbond_distance_DA
_geom_hbond_angle_DHA
O1W H1B O4 0.90(8) 2.14(8) 3.023(7) 168(9)
O2W H2A O11 0.90(7) 2.12(7) 2.971(8) 158(16)

loop_
_geom_torsion_atom_site_label_1
_geom_torsion_atom_site_label_2
_geom_torsion_atom_site_label_3
_geom_torsion_atom_site_label_4
_geom_torsion
_geom_torsion_site_symmetry_1
_geom_torsion_site_symmetry_4
N1 C2 C3 N2 0.7(7) . .
N2 C4 C5 O1 52.6(9) . .
O1 C6 C7 N3 55.6(9) . .
N4 C9 C10 N3 -0.4(6) . .
N5 C12 C13 N6 -0.2(8) . .
N6 C14 C15 O2 -68.6(7) . .
O2 C16 C17 N7 -70.6(8) . .
N8 C19 C20 N7 0.8(8) . .
O4 C21 C22 C23 154.4(5) . .
O3 C21 C22 C23 -23.5(6) . .
O4 C21 C22 C27 -22.5(7) . .
O3 C21 C22 C27 159.7(4) . .
C27 C22 C23 C24 0.5(7) . .
C21 C22 C23 C24 -176.5(4) . .
C22 C23 C24 C25 -0.2(7) . .
C23 C24 C25 O7 -179.2(4) . .
C23 C24 C25 C26 -0.3(7) . .
O7 C25 C26 C27 179.2(4) . .
C24 C25 C26 C27 0.4(6) . .
C25 C26 C27 C22 -0.1(6) . .
C25 C26 C27 C28 -177.0(4) . .
C23 C22 C27 C26 -0.3(6) . .
C21 C22 C27 C26 176.5(4) . .
C23 C22 C27 C28 176.4(4) . .
C21 C22 C27 C28 -6.7(6) . .
C26 C27 C28 O6 -73.5(6) . .
C22 C27 C28 O6 109.6(5) . .
C26 C27 C28 O5 103.9(5) . .
C22 C27 C28 O5 -73.0(5) . .
C34 C29 C30 C31 -0.5(7) . .
O7 C29 C30 C31 176.3(4) . .
C29 C30 C31 C32 -0.3(7) . .
C30 C31 C32 C33 0.7(7) . .
C30 C31 C32 C35 -177.8(4) . .
C31 C32 C33 C34 -0.3(6) . .
C35 C32 C33 C34 178.2(4) . .
C31 C32 C33 C36 174.1(4) . .
C35 C32 C33 C36 -7.4(6) . .
C30 C29 C34 C33 0.9(7) . .
O7 C29 C34 C33 -175.8(4) . .
C32 C33 C34 C29 -0.5(6) . .
C36 C33 C34 C29 -175.0(4) . .
C31 C32 C35 O9 141.5(5) . .
C33 C32 C35 O9 -37.1(7) . .
C31 C32 C35 O8 -37.0(6) . .
C33 C32 C35 O8 144.4(4) . .
C34 C33 C36 O10 110.5(5) . .
C32 C33 C36 O10 -64.0(6) . .
C34 C33 C36 O11 -66.6(5) . .
C32 C33 C36 O11 119.0(4) . .
N2 C1 N1 C2 0.8(6) . .
N2 C1 N1 Zn1 -176.0(3) . .
C3 C2 N1 C1 -0.9(7) . .
C3 C2 N1 Zn1 176.1(4) . .
O3 Zn1 N1 C1 102.3(4) . .
O8 Zn1 N1 C1 -21.9(5) 1_554 .
N5 Zn1 N1 C1 -125.2(4) . .
O3 Zn1 N1 C2 -73.9(5) . .
O8 Zn1 N1 C2 161.9(4) 1_554 .
N5 Zn1 N1 C2 58.5(5) . .
N1 C1 N2 C3 -0.4(6) . .
N1 C1 N2 C4 178.6(5) . .
C2 C3 N2 C1 -0.2(7) . .
C2 C3 N2 C4 -179.2(5) . .
C5 C4 N2 C1 56.7(9) . .
C5 C4 N2 C3 -124.5(8) . .
N4 C8 N3 C10 0.2(6) . .
N4 C8 N3 C7 -178.4(4) . .
C9 C10 N3 C8 0.1(6) . .
C9 C10 N3 C7 178.7(5) . .
C6 C7 N3 C8 -128.8(6) . .
C6 C7 N3 C10 52.9(8) . .
N3 C8 N4 C9 -0.4(6) . .
N3 C8 N4 Zn2 172.0(3) . 1_554
C10 C9 N4 C8 0.5(6) . .
C10 C9 N4 Zn2 -172.3(4) . 1_554
N6 C11 N5 C12 -0.6(7) . .
N6 C11 N5 Zn1 -180.0(4) . .
C13 C12 N5 C11 0.5(7) . .
C13 C12 N5 Zn1 179.9(4) . .
O3 Zn1 N5 C11 55.5(5) . .
O8 Zn1 N5 C11 173.5(5) 1_554 .
N1 Zn1 N5 C11 -75.1(5) . .
O3 Zn1 N5 C12 -123.7(5) . .
O8 Zn1 N5 C12 -5.7(5) 1_554 .
N1 Zn1 N5 C12 105.7(5) . .
C12 C13 N6 C11 -0.2(7) . .
C12 C13 N6 C14 176.7(6) . .
N5 C11 N6 C13 0.5(7) . .
N5 C11 N6 C14 -176.4(5) . .
C15 C14 N6 C13 -98.8(7) . .
C15 C14 N6 C11 77.6(8) . .
N8 C18 N7 C20 1.3(7) . .
N8 C18 N7 C17 -173.6(5) . .
C19 C20 N7 C18 -1.3(7) . .
C19 C20 N7 C17 173.5(6) . .
C16 C17 N7 C18 -72.8(8) . .
C16 C17 N7 C20 113.3(7) . .
N7 C18 N8 C19 -0.8(6) . .
N7 C18 N8 Zn2 172.1(4) . .
C20 C19 N8 C18 0.0(7) . .
C20 C19 N8 Zn2 -172.3(4) . .
O5 Zn2 N8 C18 60.8(5) . .
O11 Zn2 N8 C18 166.9(4) 4_565 .
N4 Zn2 N8 C18 -68.9(4) 1_556 .
O5 Zn2 N8 C19 -128.3(5) . .
O11 Zn2 N8 C19 -22.3(5) 4_565 .
N4 Zn2 N8 C19 102.0(5) 1_556 .
C7 C6 O1 C5 85.1(7) . .
C4 C5 O1 C6 87.0(8) . .
C17 C16 O2 C15 -149.8(5) . .
C14 C15 O2 C16 -68.5(7) . .
O4 C21 O3 Zn1 -1.2(6) . .
C22 C21 O3 Zn1 176.6(3) . .
O8 Zn1 O3 C21 -168.1(3) 1_554 .
N5 Zn1 O3 C21 -59.7(4) . .
N1 Zn1 O3 C21 70.2(3) . .
O6 C28 O5 Zn2 -6.0(6) . .
C27 C28 O5 Zn2 176.7(3) . .
O11 Zn2 O5 C28 -179.4(3) 4_565 .
N8 Zn2 O5 C28 -60.3(4) . .
N4 Zn2 O5 C28 63.9(4) 1_556 .
C24 C25 O7 C29 -174.1(4) . .
C26 C25 O7 C29 7.1(6) . .
C30 C29 O7 C25 102.6(5) . .
C34 C29 O7 C25 -80.6(5) . .
O9 C35 O8 Zn1 18.7(7) . 1_556
C32 C35 O8 Zn1 -162.9(3) . 1_556
O10 C36 O11 Zn2 8.7(6) . 4_666
C33 C36 O11 Zn2 -174.4(3) . 4_666
